data_4075251
loop_
_publ_author_name
'Tran Huy, Ngoc Hoa'
'Hao, Shaojie'
'Ricard, Louis'
'Mathey, Fran\,cois'

_publ_section_title
;
 Electronic Structure and Evolution of a Terminal Butadienylphosphinidene
 Complex
;
_journal_issue 13
_journal_name_full Organometallics
_journal_page_first 3152
_journal_paper_doi 10.1021/om060156t
_journal_volume 25
_journal_year 2006
_chemical_formula_sum 'C21 H25 O5 P W'
_chemical_formula_weight 572.23
_chemical_name_systematic
; 
 ? 
;
_space_group_IT_number 2
_symmetry_cell_setting triclinic
_symmetry_space_group_name_Hall '-P 1'
_symmetry_space_group_name_H-M 'P -1'
_atom_sites_solution_hydrogens geom
_atom_sites_solution_primary direct
_atom_sites_solution_secondary difmap
_audit_creation_method SHELXL-97
_cell_angle_alpha 91.3990(10)
_cell_angle_beta 95.9020(10)
_cell_angle_gamma 112.7390(10)
_cell_formula_units_Z 2
_cell_length_a 8.3200(10)
_cell_length_b 10.2930(10)
_cell_length_c 14.1890(10)
_cell_measurement_reflns_used 3775
_cell_measurement_temperature 150.0(1)
_cell_measurement_theta_max 30.034
_cell_measurement_theta_min 0.998
_cell_volume 1112.00(19)
_computing_structure_refinement 'SHELXL-97 (Sheldrick, 1997)'
_computing_structure_solution 'SHELXS-97 (Sheldrick, 1990)'
_diffrn_ambient_temperature 150.0(1)
_diffrn_measured_fraction_theta_full 0.992
_diffrn_measured_fraction_theta_max 0.992
_diffrn_measurement_device_type KappaCCD
_diffrn_measurement_method 'phi and omega scans'
_diffrn_radiation_monochromator graphite
_diffrn_radiation_source 'fine-focus sealed tube'
_diffrn_radiation_type MoK\a
_diffrn_radiation_wavelength 0.71069
_diffrn_reflns_av_R_equivalents 0.0190
_diffrn_reflns_av_sigmaI/netI 0.0343
_diffrn_reflns_limit_h_max 11
_diffrn_reflns_limit_h_min -11
_diffrn_reflns_limit_k_max 14
_diffrn_reflns_limit_k_min -14
_diffrn_reflns_limit_l_max 19
_diffrn_reflns_limit_l_min -19
_diffrn_reflns_number 9450
_diffrn_reflns_theta_full 29.99
_diffrn_reflns_theta_max 29.99
_diffrn_reflns_theta_min 3.48
_exptl_absorpt_coefficient_mu 5.293
_exptl_absorpt_correction_T_max 0.5245
_exptl_absorpt_correction_T_min 0.4174
_exptl_absorpt_correction_type multi-scan
_exptl_crystal_colour colorless
_exptl_crystal_density_diffrn 1.709
_exptl_crystal_density_method 'not measured'
_exptl_crystal_description plate
_exptl_crystal_F_000 560
_exptl_crystal_size_max 0.20
_exptl_crystal_size_mid 0.20
_exptl_crystal_size_min 0.14
_refine_diff_density_max 1.113
_refine_diff_density_min -1.575
_refine_diff_density_rms 0.113
_refine_ls_extinction_method none
_refine_ls_goodness_of_fit_ref 1.058
_refine_ls_hydrogen_treatment mixed
_refine_ls_matrix_type full
_refine_ls_number_parameters 257
_refine_ls_number_reflns 6434
_refine_ls_number_restraints 0
_refine_ls_restrained_S_all 1.058
_refine_ls_R_factor_all 0.0261
_refine_ls_R_factor_gt 0.0241
_refine_ls_shift/su_max 0.001
_refine_ls_shift/su_mean 0.000
_refine_ls_structure_factor_coef Fsqd
_refine_ls_weighting_details 'calc w=1/[\s^2^(Fo^2^)+(0.0366P)^2^+0.0332P] where P=(Fo^2^+2Fc^2^)/3'
_refine_ls_weighting_scheme calc
_refine_ls_wR_factor_gt 0.0618
_refine_ls_wR_factor_ref 0.0629
_reflns_number_gt 6049
_reflns_number_total 6434
_reflns_threshold_expression >2sigma(I)
_cod_data_source_file om060156tsi20060217_122228.cif
_cod_data_source_block bicyclo7
_cod_depositor_comments
;
The following automatic conversions were performed:

'_symmetry_cell_setting' value 'Triclinic' changed to 'triclinic'
according to /home/saulius/struct/CIF-dictionaries/cif_core.dic
dictionary named 'cif_core.dic' version 2.4.1 from 2010-06-29.

Automatic conversion script
Id: cif_fix_values 1715 2011-07-08 13:25:40Z adriana 
;
_cod_original_sg_symbol_H-M 'P-1     '
_cod_database_code 4075251

loop_
_symmetry_equiv_pos_as_xyz
'x, y, z'
'-x, -y, -z'

loop_
_atom_site_label
_atom_site_type_symbol
_atom_site_fract_x
_atom_site_fract_y
_atom_site_fract_z
_atom_site_U_iso_or_equiv
_atom_site_adp_type
_atom_site_occupancy
_atom_site_symmetry_multiplicity
_atom_site_calc_flag
_atom_site_refinement_flags
W1 W 0.370523(11) 0.485368(8) 0.254668(5) 0.02249(4) Uani 1 1 d .
P1 P 0.55565(8) 0.74519(6) 0.28677(4) 0.01797(11) Uani 1 1 d .
O1 O 0.6121(4) 0.4483(3) 0.43132(18) 0.0516(6) Uani 1 1 d .
O2 O 0.6155(4) 0.4514(3) 0.10561(19) 0.0517(6) Uani 1 1 d .
O3 O 0.1569(3) 0.1558(2) 0.23173(17) 0.0517(6) Uani 1 1 d .
O4 O 0.1351(4) 0.5381(3) 0.08051(18) 0.0449(6) Uani 1 1 d .
O5 O 0.1034(4) 0.5254(3) 0.38658(19) 0.0453(6) Uani 1 1 d .
C1 C 0.7924(3) 0.7919(2) 0.30111(16) 0.0226(4) Uani 1 1 d .
H1A H 0.8518 0.8865 0.3350 0.027 Uiso 1 1 calc R
H1B H 0.8191 0.7235 0.3410 0.027 Uiso 1 1 calc R
C2 C 0.8660(3) 0.7932(2) 0.20757(17) 0.0253(4) Uani 1 1 d .
C3 C 0.7846(3) 0.8007(2) 0.12330(17) 0.0262(5) Uani 1 1 d .
C4 C 0.6078(3) 0.8114(2) 0.10703(15) 0.0240(4) Uani 1 1 d .
H4A H 0.5186 0.7170 0.0838 0.029 Uiso 1 1 calc R
H4B H 0.6115 0.8758 0.0558 0.029 Uiso 1 1 calc R
C5 C 0.5460(3) 0.8639(2) 0.19327(15) 0.0208(4) Uani 1 1 d .
H5 H 0.4200 0.8484 0.1761 0.025 Uiso 1 1 calc R
C6 C 0.6510(3) 1.0243(2) 0.21829(18) 0.0234(4) Uani 1 1 d .
H6 H 0.7783 1.0419 0.2322 0.028 Uiso 1 1 calc R
C7 C 0.5933(4) 1.0798(3) 0.30618(19) 0.0292(5) Uani 1 1 d .
H7A H 0.6090 1.1791 0.2985 0.035 Uiso 1 1 calc R
H7B H 0.4667 1.0240 0.3084 0.035 Uiso 1 1 calc R
C8 C 0.6940(3) 1.0722(2) 0.39956(18) 0.0278(5) Uani 1 1 d .
C9 C 0.6549(3) 0.9509(3) 0.44148(16) 0.0251(4) Uani 1 1 d .
C10 C 0.5098(3) 0.8173(3) 0.39636(17) 0.0241(5) Uani 1 1 d .
H10A H 0.4021 0.8360 0.3817 0.029 Uiso 1 1 calc R
H10B H 0.4853 0.7444 0.4432 0.029 Uiso 1 1 calc R
C11 C 1.0457(4) 0.7878(4) 0.2202(2) 0.0395(7) Uani 1 1 d .
H11A H 1.1002 0.8129 0.1616 0.059 Uiso 1 1 calc R
H11B H 1.0344 0.6922 0.2344 0.059 Uiso 1 1 calc R
H11C H 1.1190 0.8549 0.2728 0.059 Uiso 1 1 calc R
C12 C 0.8583(5) 0.7939(3) 0.0313(2) 0.0426(7) Uani 1 1 d .
H12A H 0.9088 0.8890 0.0088 0.064 Uiso 1 1 calc R
H12B H 0.7642 0.7322 -0.0164 0.064 Uiso 1 1 calc R
H12C H 0.9498 0.7562 0.0418 0.064 Uiso 1 1 calc R
C13 C 0.6283(4) 1.1052(3) 0.13464(19) 0.0325(5) Uani 1 1 d .
H13 H 0.5123 1.0950 0.1118 0.039 Uiso 1 1 calc R
C14 C 0.7571(5) 1.1890(3) 0.0908(2) 0.0416(7) Uani 1 1 d .
H14A H 0.8748 1.2017 0.1116 0.050 Uiso 1 1 calc R
H14B H 0.7325 1.2367 0.0383 0.050 Uiso 1 1 calc R
C15 C 0.8439(4) 1.2073(3) 0.4351(2) 0.0416(7) Uani 1 1 d .
H15A H 0.9000 1.1948 0.4964 0.062 Uiso 1 1 calc R
H15B H 0.8000 1.2822 0.4429 0.062 Uiso 1 1 calc R
H15C H 0.9297 1.2335 0.3893 0.062 Uiso 1 1 calc R
C16 C 0.7516(4) 0.9297(3) 0.53198(18) 0.0357(6) Uani 1 1 d .
H16A H 0.8115 0.8676 0.5178 0.054 Uiso 1 1 calc R
H16B H 0.6677 0.8867 0.5771 0.054 Uiso 1 1 calc R
H16C H 0.8382 1.0212 0.5598 0.054 Uiso 1 1 calc R
C17 C 0.5252(4) 0.4604(3) 0.3674(2) 0.0312(5) Uani 1 1 d .
C18 C 0.5324(4) 0.4652(3) 0.1610(2) 0.0325(6) Uani 1 1 d .
C19 C 0.2334(4) 0.2760(3) 0.2397(2) 0.0342(6) Uani 1 1 d .
C20 C 0.2196(4) 0.5189(3) 0.14268(19) 0.0282(5) Uani 1 1 d .
C21 C 0.2003(4) 0.5096(3) 0.34066(19) 0.0289(5) Uani 1 1 d .

loop_
_atom_site_aniso_label
_atom_site_aniso_U_11
_atom_site_aniso_U_22
_atom_site_aniso_U_33
_atom_site_aniso_U_23
_atom_site_aniso_U_13
_atom_site_aniso_U_12
W1 0.02652(6) 0.01676(6) 0.02122(6) 0.00023(4) -0.00175(4) 0.00645(4)
P1 0.0187(3) 0.0175(2) 0.0167(2) 0.0009(2) 0.00077(19) 0.0064(2)
O1 0.0622(17) 0.0547(15) 0.0419(13) 0.0122(11) -0.0076(11) 0.0302(13)
O2 0.0648(17) 0.0373(12) 0.0582(15) -0.0053(11) 0.0232(13) 0.0223(12)
O3 0.0582(16) 0.0223(9) 0.0609(15) 0.0014(10) -0.0087(12) 0.0048(10)
O4 0.0472(14) 0.0477(14) 0.0356(12) 0.0004(10) -0.0122(10) 0.0183(11)
O5 0.0412(14) 0.0378(12) 0.0498(14) 0.0011(10) 0.0161(11) 0.0052(10)
C1 0.0207(11) 0.0247(10) 0.0227(10) -0.0005(8) -0.0012(8) 0.0103(9)
C2 0.0218(11) 0.0240(10) 0.0310(12) -0.0044(9) 0.0052(9) 0.0099(9)
C3 0.0281(12) 0.0226(10) 0.0267(11) -0.0033(9) 0.0090(9) 0.0075(9)
C4 0.0254(12) 0.0262(11) 0.0188(10) 0.0018(8) 0.0007(8) 0.0087(9)
C5 0.0180(10) 0.0213(10) 0.0230(10) 0.0050(8) 0.0010(8) 0.0077(8)
C6 0.0238(11) 0.0212(10) 0.0283(11) 0.0061(8) 0.0073(9) 0.0109(9)
C7 0.0327(14) 0.0224(11) 0.0373(13) 0.0027(10) 0.0111(11) 0.0144(10)
C8 0.0263(12) 0.0242(11) 0.0311(12) -0.0079(9) 0.0100(10) 0.0070(10)
C9 0.0240(12) 0.0275(11) 0.0208(10) -0.0065(8) 0.0041(8) 0.0068(9)
C10 0.0256(12) 0.0217(10) 0.0215(11) -0.0005(8) 0.0068(9) 0.0047(9)
C11 0.0266(14) 0.0495(17) 0.0462(17) -0.0082(13) 0.0023(12) 0.0203(13)
C12 0.0453(18) 0.0464(17) 0.0357(15) -0.0024(12) 0.0163(13) 0.0152(14)
C13 0.0341(14) 0.0321(13) 0.0384(14) 0.0132(11) 0.0079(11) 0.0192(11)
C14 0.0475(19) 0.0374(15) 0.0452(17) 0.0191(13) 0.0166(14) 0.0187(14)
C15 0.0401(17) 0.0249(13) 0.0519(18) -0.0094(12) 0.0107(14) 0.0035(12)
C16 0.0363(15) 0.0427(15) 0.0249(12) -0.0042(10) 0.0011(10) 0.0130(13)
C17 0.0402(16) 0.0255(12) 0.0276(12) 0.0042(10) -0.0031(11) 0.0141(11)
C18 0.0374(15) 0.0225(12) 0.0379(14) -0.0031(10) 0.0044(12) 0.0122(11)
C19 0.0434(16) 0.0228(12) 0.0326(14) 0.0011(10) -0.0045(11) 0.0109(11)
C20 0.0319(14) 0.0254(12) 0.0236(12) -0.0020(9) -0.0040(10) 0.0093(11)
C21 0.0290(13) 0.0234(11) 0.0288(12) 0.0020(9) 0.0053(10) 0.0037(10)

loop_
_atom_type_symbol
_atom_type_description
_atom_type_scat_dispersion_real
_atom_type_scat_dispersion_imag
_atom_type_scat_source
C C 0.0033 0.0016 'International Tables Vol C Tables 4.2.6.8 and 6.1.1.4'
H H 0.0000 0.0000 'International Tables Vol C Tables 4.2.6.8 and 6.1.1.4'
O O 0.0106 0.0060 'International Tables Vol C Tables 4.2.6.8 and 6.1.1.4'
P P 0.1023 0.0942 'International Tables Vol C Tables 4.2.6.8 and 6.1.1.4'
W W -0.8490 6.8722 'International Tables Vol C Tables 4.2.6.8 and 6.1.1.4'

loop_
_geom_angle_atom_site_label_1
_geom_angle_atom_site_label_2
_geom_angle_atom_site_label_3
_geom_angle
C19 W1 C17 89.98(11)
C19 W1 C21 91.02(12)
C17 W1 C21 91.78(12)
C19 W1 C20 92.28(11)
C17 W1 C20 177.70(9)
C21 W1 C20 87.78(11)
C19 W1 C18 89.63(12)
C17 W1 C18 92.06(12)
C21 W1 C18 176.10(9)
C20 W1 C18 88.36(12)
C19 W1 P1 175.08(8)
C17 W1 P1 85.16(8)
C21 W1 P1 88.35(8)
C20 W1 P1 92.57(8)
C18 W1 P1 91.32(8)
C1 P1 C5 98.14(10)
C1 P1 C10 105.54(11)
C5 P1 C10 106.85(11)
C1 P1 W1 115.05(8)
C5 P1 W1 118.06(8)
C10 P1 W1 111.73(8)
C2 C1 P1 113.19(16)
C2 C1 H1A 108.9
P1 C1 H1A 108.9
C2 C1 H1B 108.9
P1 C1 H1B 108.9
H1A C1 H1B 107.8
C3 C2 C11 123.0(2)
C3 C2 C1 124.6(2)
C11 C2 C1 112.4(2)
C2 C3 C12 122.8(2)
C2 C3 C4 125.2(2)
C12 C3 C4 112.0(2)
C3 C4 C5 116.44(19)
C3 C4 H4A 108.2
C5 C4 H4A 108.2
C3 C4 H4B 108.2
C5 C4 H4B 108.2
H4A C4 H4B 107.3
C4 C5 C6 111.57(18)
C4 C5 P1 105.18(14)
C6 C5 P1 116.60(16)
C4 C5 H5 107.7
C6 C5 H5 107.7
P1 C5 H5 107.7
C13 C6 C5 109.6(2)
C13 C6 C7 108.99(18)
C5 C6 C7 112.7(2)
C13 C6 H6 108.5
C5 C6 H6 108.5
C7 C6 H6 108.5
C8 C7 C6 113.80(19)
C8 C7 H7A 108.8
C6 C7 H7A 108.8
C8 C7 H7B 108.8
C6 C7 H7B 108.8
H7A C7 H7B 107.7
C9 C8 C15 124.5(3)
C9 C8 C7 121.0(2)
C15 C8 C7 114.4(2)
C8 C9 C10 120.7(2)
C8 C9 C16 125.5(2)
C10 C9 C16 113.7(2)
C9 C10 P1 115.13(17)
C9 C10 H10A 108.5
P1 C10 H10A 108.5
C9 C10 H10B 108.5
P1 C10 H10B 108.5
H10A C10 H10B 107.5
C2 C11 H11A 109.5
C2 C11 H11B 109.5
H11A C11 H11B 109.5
C2 C11 H11C 109.5
H11A C11 H11C 109.5
H11B C11 H11C 109.5
C3 C12 H12A 109.5
C3 C12 H12B 109.5
H12A C12 H12B 109.5
C3 C12 H12C 109.5
H12A C12 H12C 109.5
H12B C12 H12C 109.5
C14 C13 C6 124.8(3)
C14 C13 H13 117.6
C6 C13 H13 117.6
C13 C14 H14A 120.0
C13 C14 H14B 120.0
H14A C14 H14B 120.0
C8 C15 H15A 109.5
C8 C15 H15B 109.5
H15A C15 H15B 109.5
C8 C15 H15C 109.5
H15A C15 H15C 109.5
H15B C15 H15C 109.5
C9 C16 H16A 109.5
C9 C16 H16B 109.5
H16A C16 H16B 109.5
C9 C16 H16C 109.5
H16A C16 H16C 109.5
H16B C16 H16C 109.5
O1 C17 W1 179.0(3)
O2 C18 W1 176.7(3)
O3 C19 W1 179.0(3)
O4 C20 W1 179.6(3)
O5 C21 W1 177.8(3)

loop_
_geom_bond_atom_site_label_1
_geom_bond_atom_site_label_2
_geom_bond_distance
W1 C19 2.004(3)
W1 C17 2.034(3)
W1 C21 2.042(3)
W1 C20 2.043(3)
W1 C18 2.048(3)
W1 P1 2.5187(6)
P1 C1 1.826(2)
P1 C5 1.842(2)
P1 C10 1.844(2)
O1 C17 1.140(4)
O2 C18 1.140(4)
O3 C19 1.149(3)
O4 C20 1.140(4)
O5 C21 1.143(4)
C1 C2 1.516(3)
C1 H1A 0.9900
C1 H1B 0.9900
C2 C3 1.331(3)
C2 C11 1.510(4)
C3 C12 1.509(3)
C3 C4 1.512(3)
C4 C5 1.538(3)
C4 H4A 0.9900
C4 H4B 0.9900
C5 C6 1.551(3)
C5 H5 1.0000
C6 C13 1.504(3)
C6 C7 1.553(3)
C6 H6 1.0000
C7 C8 1.513(4)
C7 H7A 0.9900
C7 H7B 0.9900
C8 C9 1.334(3)
C8 C15 1.496(4)
C9 C10 1.508(3)
C9 C16 1.510(3)
C10 H10A 0.9900
C10 H10B 0.9900
C11 H11A 0.9800
C11 H11B 0.9800
C11 H11C 0.9800
C12 H12A 0.9800
C12 H12B 0.9800
C12 H12C 0.9800
C13 C14 1.315(4)
C13 H13 0.9500
C14 H14A 0.9500
C14 H14B 0.9500
C15 H15A 0.9800
C15 H15B 0.9800
C15 H15C 0.9800
C16 H16A 0.9800
C16 H16B 0.9800
C16 H16C 0.9800
